data_7224021
loop_
_publ_author_name
'Li, Yun'
'Wang, Ning'
'Huang, Jie-Yi'
'Zhang, Fei-Hua'
'Xiong, Yan-Ju'
'Cheng, Qian'
'Fang, Jie-Fang'
'Zhu, Fei-Fei'
'Long, Yi'
'Yue, Shan-Tang'

_publ_section_title
;
 KI-induced synthesis of highly connected 3D KI--LnIIIheterobimetallic
 MOFs: temperature-dependent structure and physical properties
;
_journal_issue 9
_journal_name_full CrystEngComm
_journal_page_first 1570
_journal_paper_doi 10.1039/C6CE00006A
_journal_volume 18
_journal_year 2016
_chemical_formula_moiety 'C28 H18 K O11 Tb, 4H2O'
_chemical_formula_sum 'C28 H26 K O15 Tb'
_chemical_formula_weight 800.53
_space_group_crystal_system tetragonal
_space_group_IT_number 126
_space_group_name_Hall '-P 4a 2bc'
_space_group_name_H-M_alt 'P 4/n n c'
_symmetry_space_group_name_Hall '-P 4a 2bc'
_symmetry_space_group_name_H-M 'P 4/n n c :2'
_atom_sites_solution_hydrogens geom
_atom_sites_solution_primary direct
_atom_sites_solution_secondary difmap
_audit_creation_method SHELXL-2014/7
_audit_update_record
;
2016-01-23 deposited with the CCDC.
2016-01-26 downloaded from the CCDC.
;
_cell_angle_alpha 90.00
_cell_angle_beta 90.00
_cell_angle_gamma 90.00
_cell_formula_units_Z 8
_cell_length_a 15.513(2)
_cell_length_b 15.513(2)
_cell_length_c 26.445(4)
_cell_measurement_reflns_used 4165
_cell_measurement_temperature 296(2)
_cell_measurement_theta_max 27.19
_cell_measurement_theta_min 2.41
_cell_volume 6364.1(15)
_computing_cell_refinement 'Bruker SAINT'
_computing_data_collection 'Bruker APEX2'
_computing_data_reduction 'Bruker SAINT'
_computing_molecular_graphics 'Bruker SHELXTL'
_computing_publication_material 'Bruker SHELXTL'
_computing_structure_refinement 'SHELXL-2014/7 (Sheldrick, 2014)'
_computing_structure_solution 'SHELXL-2014/7 (Sheldrick, 2014)'
_diffrn_ambient_temperature 296(2)
_diffrn_measured_fraction_theta_full 0.984
_diffrn_measured_fraction_theta_max 0.984
_diffrn_measurement_device_type 'Bruker APEX-II CCD'
_diffrn_measurement_method '\f and \w scans'
_diffrn_radiation_monochromator graphite
_diffrn_radiation_source 'fine-focus sealed tube'
_diffrn_radiation_type MoK\a
_diffrn_radiation_wavelength 0.71073
_diffrn_reflns_av_R_equivalents 0.1285
_diffrn_reflns_av_sigmaI/netI 0.0594
_diffrn_reflns_limit_h_max 18
_diffrn_reflns_limit_h_min -20
_diffrn_reflns_limit_k_max 19
_diffrn_reflns_limit_k_min -20
_diffrn_reflns_limit_l_max 25
_diffrn_reflns_limit_l_min -34
_diffrn_reflns_number 31247
_diffrn_reflns_theta_full 27.47
_diffrn_reflns_theta_max 27.47
_diffrn_reflns_theta_min 2.41
_exptl_absorpt_coefficient_mu 2.418
_exptl_absorpt_correction_T_max 0.679
_exptl_absorpt_correction_T_min 0.608
_exptl_absorpt_correction_type multi-scan
_exptl_absorpt_process_details SADABS
_exptl_crystal_colour colourless
_exptl_crystal_density_diffrn 1.621
_exptl_crystal_density_method 'not measured'
_exptl_crystal_description block
_exptl_crystal_F_000 3056
_exptl_crystal_size_max 0.21
_exptl_crystal_size_mid 0.18
_exptl_crystal_size_min 0.16
_refine_diff_density_max 2.047
_refine_diff_density_min -4.281
_refine_diff_density_rms 0.167
_refine_ls_extinction_method none
_refine_ls_goodness_of_fit_ref 0.953
_refine_ls_hydrogen_treatment mixed
_refine_ls_matrix_type full
_refine_ls_number_parameters 203
_refine_ls_number_reflns 3613
_refine_ls_number_restraints 9
_refine_ls_restrained_S_all 0.983
_refine_ls_R_factor_all 0.1178
_refine_ls_R_factor_gt 0.0719
_refine_ls_shift/su_max 0.000
_refine_ls_shift/su_mean 0.000
_refine_ls_structure_factor_coef Fsqd
_refine_ls_weighting_details 'calc w=1/[\s^2^(Fo^2^)+(0.1477P)^2^+0.0000P] where P=(Fo^2^+2Fc^2^)/3'
_refine_ls_weighting_scheme calc
_refine_ls_wR_factor_gt 0.2050
_refine_ls_wR_factor_ref 0.2427
_reflns_number_gt 1847
_reflns_number_total 3669
_reflns_threshold_expression >2sigma(I)
_cod_data_source_file c6ce00006a2.cif
_cod_data_source_block 1
_cod_depositor_comments 'Adding full bibliography for 7224021--7224024.cif.'
_cod_original_cell_volume 6364.1(19)
_cod_database_code 7224021
_audit_block_doi 10.5517/cc1jqk71
_shelx_shelxl_version_number 2014/7

loop_
_symmetry_equiv_pos_as_xyz
'x, y, z'
'-x+1/2, -y+1/2, z'
'-y+1/2, x, z'
'y, -x+1/2, z'
'-x+1/2, y, -z+1/2'
'x, -y+1/2, -z+1/2'
'y, x, -z+1/2'
'-y+1/2, -x+1/2, -z+1/2'
'-x, -y, -z'
'x-1/2, y-1/2, -z'
'y-1/2, -x, -z'
'-y, x-1/2, -z'
'x-1/2, -y, z-1/2'
'-x, y-1/2, z-1/2'
'-y, -x, z-1/2'
'y-1/2, x-1/2, z-1/2'

loop_
_atom_site_label
_atom_site_type_symbol
_atom_site_fract_x
_atom_site_fract_y
_atom_site_fract_z
_atom_site_U_iso_or_equiv
_atom_site_adp_type
_atom_site_occupancy
_atom_site_symmetry_multiplicity
_atom_site_calc_flag
_atom_site_refinement_flags
C1 C 0.4521(7) 0.5590(7) 0.6820(3) 0.066(2) Uani 1 1 d .
C2 C 0.4576(6) 0.6246(6) 0.6401(3) 0.072(3) Uani 1 1 d .
C3 C 0.5249(7) 0.6228(7) 0.6069(3) 0.088(3) Uani 1 1 d .
H3 H 0.5678 0.5813 0.6096 0.105 Uiso 1 1 calc R
C4 C 0.5278(9) 0.6856(7) 0.5680(3) 0.101(4) Uani 1 1 d .
H4 H 0.5739 0.6864 0.5455 0.121 Uiso 1 1 calc R
C5 C 0.4616(10) 0.7467(6) 0.5631(3) 0.092(4) Uani 1 1 d .
C6 C 0.3911(10) 0.7461(6) 0.5946(4) 0.099(4) Uani 1 1 d .
H6 H 0.3465 0.7857 0.5909 0.119 Uiso 1 1 calc R
C7 C 0.3895(8) 0.6819(8) 0.6332(3) 0.114(4) Uani 1 1 d .
H7 H 0.3418 0.6783 0.6544 0.137 Uiso 1 1 calc R
C8 C 0.4892(6) 0.7940(7) 0.4790(3) 0.077(3) Uani 1 1 d .
C9 C 0.4594(7) 0.7214(7) 0.4551(3) 0.073(2) Uani 1 1 d .
H9 H 0.4257 0.6817 0.4725 0.087 Uiso 1 1 calc R
C10 C 0.4805(6) 0.7075(7) 0.4039(2) 0.069(2) Uani 1 1 d .
H10 H 0.4604 0.6588 0.3871 0.083 Uiso 1 1 calc R
C11 C 0.5319(7) 0.7679(6) 0.3785(2) 0.062(2) Uani 1 1 d .
C12 C 0.5587(6) 0.8390(6) 0.4034(2) 0.074(3) Uani 1 1 d .
H12 H 0.5924 0.8794 0.3865 0.089 Uiso 1 1 calc R
C13 C 0.5370(7) 0.8533(6) 0.4540(2) 0.083(3) Uani 1 1 d .
H13 H 0.5553 0.9031 0.4703 0.099 Uiso 1 1 calc R
C14 C 0.5557(6) 0.7511(6) 0.3241(3) 0.061(3) Uani 1 1 d .
Tb1 Tb 0.42446(3) 0.42446(3) 0.7500 0.0620(3) Uani 1 2 d S
K1 K 0.7500 0.7500 0.2500 0.0557(17) Uani 0.80 8 d SP
O1 O 0.3886(4) 0.5640(4) 0.71310(19) 0.0811(19) Uani 1 1 d .
O2 O 0.5078(5) 0.5017(5) 0.6850(2) 0.091(2) Uani 1 1 d .
O3 O 0.4657(5) 0.8135(4) 0.52827(18) 0.102(2) Uani 1 1 d .
O4 O 0.5270(4) 0.6870(4) 0.30232(16) 0.0679(17) Uani 1 1 d .
O5 O 0.6057(4) 0.8070(4) 0.30351(15) 0.0682(16) Uani 1 1 d .
K2 K 0.2500 0.6295(5) 0.7500 0.137(2) Uani 0.80 2 d SP
O2W O 0.948(3) 0.787(4) 0.7635(15) 0.54(3) Uani 1 1 d DU
O1W O 0.101(5) 0.7500 0.7500 0.54(4) Uani 1 2 d S
O3W O 0.7500 0.7500 0.395(13) 1.0(2) Uani 1 4 d S
H4W H 0.903(3) 0.7500 0.7500 1.565 Uiso 1 2 d SD
H3W H 0.992(3) 0.7500 0.7500 1.565 Uiso 1 2 d SD
O4W O 0.7500 0.7500 0.688(3) 1.4(4) Uani 1 4 d S

loop_
_atom_site_aniso_label
_atom_site_aniso_U_11
_atom_site_aniso_U_22
_atom_site_aniso_U_33
_atom_site_aniso_U_23
_atom_site_aniso_U_13
_atom_site_aniso_U_12
C1 0.073(6) 0.085(7) 0.039(4) 0.024(4) -0.006(4) -0.009(5)
C2 0.094(7) 0.086(7) 0.036(4) 0.022(4) 0.012(4) 0.018(5)
C3 0.103(8) 0.114(8) 0.046(4) 0.025(5) 0.014(5) 0.017(6)
C4 0.142(10) 0.120(9) 0.040(4) 0.022(5) 0.031(5) 0.003(8)
C5 0.155(10) 0.099(8) 0.022(3) 0.018(4) 0.015(5) 0.014(7)
C6 0.123(9) 0.119(9) 0.056(6) 0.038(5) 0.033(7) 0.037(6)
C7 0.146(10) 0.144(10) 0.053(5) 0.047(6) 0.045(6) 0.036(9)
C8 0.114(8) 0.095(7) 0.023(3) 0.010(4) 0.010(4) 0.014(6)
C9 0.095(7) 0.088(6) 0.036(4) 0.024(4) 0.022(4) -0.002(6)
C10 0.089(7) 0.090(6) 0.028(3) 0.010(4) 0.008(3) -0.014(5)
C11 0.082(6) 0.086(6) 0.017(3) 0.007(3) -0.001(3) -0.010(5)
C12 0.110(8) 0.087(6) 0.026(3) 0.010(4) 0.007(4) -0.024(5)
C13 0.141(9) 0.083(6) 0.024(3) 0.004(4) 0.007(4) -0.006(6)
C14 0.074(6) 0.091(7) 0.017(3) 0.011(3) 0.001(3) -0.002(5)
Tb1 0.0826(4) 0.0826(4) 0.0209(3) 0.01153(13) -0.01153(13) -0.0044(3)
K1 0.076(3) 0.076(3) 0.0153(19) 0.000 0.000 0.000
O1 0.096(5) 0.105(5) 0.042(3) 0.024(3) 0.007(3) 0.001(4)
O2 0.103(6) 0.121(6) 0.048(3) 0.028(3) 0.012(3) 0.010(5)
O3 0.175(7) 0.104(5) 0.027(3) 0.016(3) 0.030(3) 0.016(5)
O4 0.085(4) 0.093(5) 0.026(2) 0.002(3) -0.003(2) 0.014(4)
O5 0.087(4) 0.096(5) 0.022(2) 0.013(2) 0.007(2) 0.001(4)
K2 0.161(6) 0.155(7) 0.097(4) 0.000 0.049(3) 0.000
O2W 0.55(3) 0.54(3) 0.54(3) 0.015(10) 0.007(10) 0.006(10)
O1W 0.92(13) 0.35(5) 0.33(4) 0.27(4) 0.000 0.000
O3W 0.57(10) 0.57(10) 2.0(7) 0.000 0.000 0.000
O4W 2.0(6) 2.0(6) 0.10(8) 0.000 0.000 0.000

loop_
_atom_type_symbol
_atom_type_description
_atom_type_scat_dispersion_real
_atom_type_scat_dispersion_imag
_atom_type_scat_source
C C 0.0033 0.0016 'International Tables Vol C Tables 4.2.6.8 and 6.1.1.4'
H H 0.0000 0.0000 'International Tables Vol C Tables 4.2.6.8 and 6.1.1.4'
N N 0.0061 0.0033 'International Tables Vol C Tables 4.2.6.8 and 6.1.1.4'
O O 0.0106 0.0060 'International Tables Vol C Tables 4.2.6.8 and 6.1.1.4'
K K 0.2009 0.2494 'International Tables Vol C Tables 4.2.6.8 and 6.1.1.4'
Tb Tb -0.1723 4.1537 'International Tables Vol C Tables 4.2.6.8 and 6.1.1.4'

loop_
_geom_angle_atom_site_label_1
_geom_angle_atom_site_label_2
_geom_angle_atom_site_label_3
_geom_angle
_geom_angle_site_symmetry_1
_geom_angle_site_symmetry_3
O2 C1 O1 122.2(7) . .
O2 C1 C2 119.5(8) . .
O1 C1 C2 118.3(9) . .
C3 C2 C7 120.6(8) . .
C3 C2 C1 120.3(9) . .
C7 C2 C1 118.9(8) . .
C2 C3 C4 118.5(10) . .
C2 C3 H3 120.7 . .
C4 C3 H3 120.7 . .
C3 C4 C5 120.5(10) . .
C3 C4 H4 119.7 . .
C5 C4 H4 119.8 . .
C6 C5 O3 116.3(11) . .
C6 C5 C4 121.5(8) . .
O3 C5 C4 122.0(10) . .
C5 C6 C7 116.8(11) . .
C5 C6 H6 121.5 . .
C7 C6 H6 121.6 . .
C2 C7 C6 121.8(10) . .
C2 C7 H7 119.2 . .
C6 C7 H7 119.0 . .
C13 C8 C9 121.2(7) . .
C13 C8 O3 117.0(8) . .
C9 C8 O3 121.6(8) . .
C8 C9 C10 119.3(8) . .
C8 C9 H9 120.3 . .
C10 C9 H9 120.4 . .
C11 C10 C9 119.3(9) . .
C11 C10 H10 120.4 . .
C9 C10 H10 120.3 . .
C12 C11 C10 119.2(7) . .
C12 C11 C14 122.0(7) . .
C10 C11 C14 118.7(8) . .
C11 C12 C13 121.5(8) . .
C11 C12 H12 119.2 . .
C13 C12 H12 119.3 . .
C8 C13 C12 119.4(9) . .
C8 C13 H13 120.3 . .
C12 C13 H13 120.3 . .
O4 C14 O5 124.4(7) . .
O4 C14 C11 119.7(7) . .
O5 C14 C11 115.9(8) . .
O4 C14 K2 55.6(4) . 12_666
O5 C14 K2 105.3(5) . 12_666
C11 C14 K2 109.7(6) . 12_666
O4 Tb1 O4 145.7(3) 9_666 15_666
O4 Tb1 O5 75.34(19) 9_666 11_566
O4 Tb1 O5 81.2(2) 15_666 11_566
O4 Tb1 O5 81.2(2) 9_666 14_656
O4 Tb1 O5 75.34(19) 15_666 14_656
O5 Tb1 O5 93.1(3) 11_566 14_656
O4 Tb1 O1 77.4(2) 9_666 7_556
O4 Tb1 O1 119.54(18) 15_666 7_556
O5 Tb1 O1 151.9(2) 11_566 7_556
O5 Tb1 O1 76.1(2) 14_656 7_556
O4 Tb1 O1 119.54(18) 9_666 .
O4 Tb1 O1 77.4(2) 15_666 .
O5 Tb1 O1 76.1(2) 11_566 .
O5 Tb1 O1 151.9(2) 14_656 .
O1 Tb1 O1 124.4(3) 7_556 .
O4 Tb1 O2 130.1(2) 9_666 7_556
O4 Tb1 O2 77.2(2) 15_666 7_556
O5 Tb1 O2 154.2(2) 11_566 7_556
O5 Tb1 O2 94.8(2) 14_656 7_556
O1 Tb1 O2 53.8(2) 7_556 7_556
O1 Tb1 O2 85.6(2) . 7_556
O4 Tb1 O2 77.2(2) 9_666 .
O4 Tb1 O2 130.1(2) 15_666 .
O5 Tb1 O2 94.8(2) 11_566 .
O5 Tb1 O2 154.2(2) 14_656 .
O1 Tb1 O2 85.6(2) 7_556 .
O1 Tb1 O2 53.8(2) . .
O2 Tb1 O2 88.6(4) 7_556 .
O4 Tb1 C1 104.7(3) 9_666 7_556
O4 Tb1 C1 97.0(3) 15_666 7_556
O5 Tb1 C1 176.1(2) 11_566 7_556
O5 Tb1 C1 83.1(2) 14_656 7_556
O1 Tb1 C1 27.4(3) 7_556 7_556
O1 Tb1 C1 107.0(3) . 7_556
O2 Tb1 C1 26.5(2) 7_556 7_556
O2 Tb1 C1 89.0(3) . 7_556
O4 Tb1 K1 72.85(16) 9_666 9_666
O4 Tb1 K1 72.85(16) 15_666 9_666
O5 Tb1 K1 46.55(14) 11_566 9_666
O5 Tb1 K1 46.55(14) 14_656 9_666
O1 Tb1 K1 117.80(16) 7_556 9_666
O1 Tb1 K1 117.80(16) . 9_666
O2 Tb1 K1 135.69(19) 7_556 9_666
O2 Tb1 K1 135.69(19) . 9_666
C1 Tb1 K1 129.64(19) 7_556 9_666
O4 Tb1 K2 43.59(14) 9_666 4
O4 Tb1 K2 140.51(13) 15_666 4
O5 Tb1 K2 117.44(17) 11_566 4
O5 Tb1 K2 69.49(17) 14_656 4
O1 Tb1 K2 34.53(15) 7_556 4
O1 Tb1 K2 138.50(17) . 4
O2 Tb1 K2 88.27(18) 7_556 4
O2 Tb1 K2 85.13(18) . 4
C1 Tb1 K2 61.9(2) 7_556 4
K1 Tb1 K2 94.61(7) 9_666 4
O5 K1 O5 139.9(3) 4_565 6_565
O5 K1 O5 73.4(2) 4_565 8_665
O5 K1 O5 75.12(9) 6_565 8_665
O5 K1 O5 75.4(2) 4_565 5_655
O5 K1 O5 119.1(2) 6_565 5_655
O5 K1 O5 75.12(9) 8_665 5_655
O5 K1 O5 75.12(9) 4_565 2_665
O5 K1 O5 143.1(3) 6_565 2_665
O5 K1 O5 139.9(3) 8_665 2_665
O5 K1 O5 73.4(2) 5_655 2_665
O5 K1 O5 75.12(9) 4_565 .
O5 K1 O5 73.4(2) 6_565 .
O5 K1 O5 75.4(2) 8_665 .
O5 K1 O5 143.1(3) 5_655 .
O5 K1 O5 119.1(2) 2_665 .
O5 K1 O5 143.1(3) 4_565 7
O5 K1 O5 75.12(9) 6_565 7
O5 K1 O5 119.1(2) 8_665 7
O5 K1 O5 75.12(9) 5_655 7
O5 K1 O5 75.4(2) 2_665 7
O5 K1 O5 139.9(3) . 7
O5 K1 O5 119.1(2) 4_565 3_655
O5 K1 O5 75.4(2) 6_565 3_655
O5 K1 O5 143.1(3) 8_665 3_655
O5 K1 O5 139.9(3) 5_655 3_655
O5 K1 O5 75.12(9) 2_665 3_655
O5 K1 O5 75.12(9) . 3_655
O5 K1 O5 73.4(2) 7 3_655
O5 K1 Tb1 37.72(10) 4_565 10_666
O5 K1 Tb1 142.28(10) 6_565 10_666
O5 K1 Tb1 69.94(13) 8_665 10_666
O5 K1 Tb1 37.72(10) 5_655 10_666
O5 K1 Tb1 69.94(13) 2_665 10_666
O5 K1 Tb1 110.06(13) . 10_666
O5 K1 Tb1 110.06(13) 7 10_666
O5 K1 Tb1 142.28(10) 3_655 10_666
O5 K1 Tb1 142.28(10) 4_565 9_666
O5 K1 Tb1 37.72(10) 6_565 9_666
O5 K1 Tb1 110.06(13) 8_665 9_666
O5 K1 Tb1 142.28(10) 5_655 9_666
O5 K1 Tb1 110.06(13) 2_665 9_666
O5 K1 Tb1 69.94(13) . 9_666
O5 K1 Tb1 69.94(13) 7 9_666
O5 K1 Tb1 37.72(10) 3_655 9_666
Tb1 K1 Tb1 180.0 10_666 9_666
O5 K1 Tb1 69.94(13) 4_565 12_666
O5 K1 Tb1 69.94(13) 6_565 12_666
O5 K1 Tb1 37.72(10) 8_665 12_666
O5 K1 Tb1 110.06(13) 5_655 12_666
O5 K1 Tb1 142.28(10) 2_665 12_666
O5 K1 Tb1 37.72(10) . 12_666
O5 K1 Tb1 142.28(10) 7 12_666
O5 K1 Tb1 110.06(13) 3_655 12_666
Tb1 K1 Tb1 90.0 10_666 12_666
Tb1 K1 Tb1 90.0 9_666 12_666
O5 K1 Tb1 110.06(13) 4_565 11_666
O5 K1 Tb1 110.06(13) 6_565 11_666
O5 K1 Tb1 142.28(10) 8_665 11_666
O5 K1 Tb1 69.94(13) 5_655 11_666
O5 K1 Tb1 37.72(10) 2_665 11_666
O5 K1 Tb1 142.28(10) . 11_666
O5 K1 Tb1 37.72(10) 7 11_666
O5 K1 Tb1 69.94(13) 3_655 11_666
Tb1 K1 Tb1 90.0 10_666 11_666
Tb1 K1 Tb1 90.0 9_666 11_666
Tb1 K1 Tb1 180.0 12_666 11_666
C1 O1 Tb1 91.6(6) . .
C1 O1 K2 155.2(6) . .
Tb1 O1 K2 112.9(3) . .
C1 O2 Tb1 91.6(5) . .
C8 O3 C5 118.2(7) . .
C14 O4 Tb1 139.2(6) . 9_666
C14 O4 K2 104.4(5) . 12_666
Tb1 O4 K2 103.39(18) 9_666 12_666
C14 O5 Tb1 131.1(6) . 12_666
C14 O5 K1 119.0(5) . .
Tb1 O5 K1 95.72(16) 12_666 .
O1 K2 O1 133.4(4) . 5_556
O1 K2 O1W 66.2(8) . 2_565
O1 K2 O1W 154.0(5) 5_556 2_565
O1 K2 O1W 154.0(5) . .
O1 K2 O1W 66.2(8) 5_556 .
O1W K2 O1W 102.2(17) 2_565 .
O1 K2 O4 77.0(2) . 11_566
O1 K2 O4 65.0(2) 5_556 11_566
O1W K2 O4 140.5(6) 2_565 11_566
O1W K2 O4 105.0(8) . 11_566
O1 K2 O4 65.0(2) . 15_666
O1 K2 O4 77.0(2) 5_556 15_666
O1W K2 O4 105.0(8) 2_565 15_666
O1W K2 O4 140.5(6) . 15_666
O4 K2 O4 69.8(3) 11_566 15_666
O1 K2 C14 57.0(2) . 11_566
O1 K2 C14 83.8(3) 5_556 11_566
O1W K2 C14 121.0(7) 2_565 11_566
O1W K2 C14 121.5(7) . 11_566
O4 K2 C14 20.09(17) 11_566 11_566
O4 K2 C14 65.4(2) 15_666 11_566
O1 K2 C14 83.8(3) . 15_666
O1 K2 C14 57.0(2) 5_556 15_666
O1W K2 C14 121.5(7) 2_565 15_666
O1W K2 C14 121.0(7) . 15_666
O4 K2 C14 65.4(2) 11_566 15_666
O4 K2 C14 20.09(17) 15_666 15_666
C14 K2 C14 68.6(3) 11_566 15_666
O1 K2 K2 113.3(2) . 2_565
O1 K2 K2 113.3(2) 5_556 2_565
O1W K2 K2 51.1(9) 2_565 2_565
O1W K2 K2 51.1(9) . 2_565
O4 K2 K2 145.09(14) 11_566 2_565
O4 K2 K2 145.09(14) 15_666 2_565
C14 K2 K2 145.70(15) 11_566 2_565
C14 K2 K2 145.70(15) 15_666 2_565
O1 K2 Tb1 104.0(3) . 3
O1 K2 Tb1 32.54(15) 5_556 3
O1W K2 Tb1 169.3(9) 2_565 3
O1W K2 Tb1 88.5(9) . 3
O4 K2 Tb1 33.02(12) 11_566 3
O4 K2 Tb1 65.75(18) 15_666 3
C14 K2 Tb1 51.26(17) 11_566 3
C14 K2 Tb1 50.77(16) 15_666 3
K2 K2 Tb1 139.61(7) 2_565 3
H4W O2W H3W 91(3) . .
H4W O2W O2W 45.6(14) . 6_566
H3W O2W O2W 45.6(14) . 6_566
H4W O2W H4W 0(4) . .
H3W O2W H4W 91(3) . .
O2W O2W H4W 45.6(14) 6_566 .
H4W O2W H3W 91(3) . .
H3W O2W H3W 0.000(10) . .
O2W O2W H3W 45.6(14) 6_566 .
H4W O2W H3W 91(3) . .
K2 O1W K2 77.8(17) 2_565 .

loop_
_geom_bond_atom_site_label_1
_geom_bond_atom_site_label_2
_geom_bond_distance
_geom_bond_site_symmetry_2
C1 O2 1.243(10) .
C1 O1 1.286(11) .
C1 C2 1.506(10) .
C2 C3 1.364(11) .
C2 C7 1.393(14) .
C3 C4 1.417(11) .
C3 H3 0.9300 .
C4 C5 1.403(16) .
C4 H4 0.9300 .
C5 C6 1.373(18) .
C5 O3 1.389(9) .
C6 C7 1.427(11) .
C6 H6 0.9300 .
C7 H7 0.9300 .
C8 C13 1.355(12) .
C8 C9 1.371(14) .
C8 O3 1.387(8) .
C9 C10 1.411(9) .
C9 H9 0.9300 .
C10 C11 1.401(12) .
C10 H10 0.9300 .
C11 C12 1.352(11) .
C11 C14 1.508(10) .
C12 C13 1.395(9) .
C12 H12 0.9300 .
C13 H13 0.9300 .
C14 O4 1.233(9) .
C14 O5 1.284(10) .
C14 K2 3.477(11) 12_666
Tb1 O4 2.339(6) 9_666
Tb1 O4 2.339(6) 15_666
Tb1 O5 2.354(5) 11_566
Tb1 O5 2.354(5) 14_656
Tb1 O1 2.439(6) 7_556
Tb1 O1 2.439(6) .
Tb1 O2 2.461(7) 7_556
Tb1 O2 2.461(7) .
Tb1 C1 2.789(8) 7_556
Tb1 K1 3.8274(9) 9_666
Tb1 K2 4.176(6) 4
K1 O5 2.793(6) 4_565
K1 O5 2.793(6) 6_565
K1 O5 2.793(6) 8_665
K1 O5 2.793(6) 5_655
K1 O5 2.793(6) 2_665
K1 O5 2.793(6) .
K1 O5 2.793(6) 7
K1 O5 2.793(6) 3_655
K1 Tb1 3.8274(9) 10_666
K1 Tb1 3.8274(9) 9_666
K1 Tb1 3.8274(9) 12_666
K1 Tb1 3.8274(9) 11_666
O1 K2 2.570(7) .
O4 Tb1 2.339(6) 9_666
O4 K2 2.960(9) 12_666
O5 Tb1 2.354(5) 12_666
K2 O1 2.570(7) 5_556
K2 O1W 2.98(6) 2_565
K2 O1W 2.98(6) .
K2 O4 2.960(9) 11_566
K2 O4 2.960(9) 15_666
K2 C14 3.477(11) 11_566
K2 C14 3.477(11) 15_666
K2 K2 3.739(16) 2_565
K2 Tb1 4.176(6) 3
O2W H4W 0.96(2) .
O2W H3W 0.96(2) .
O2W O2W 1.35(6) 6_566
O2W H4W 0.96(2) .
O2W H3W 0.96(2) .
O1W K2 2.98(6) 2_565
